data_7001104
loop_
_publ_author_name
'Dawid, Urszula'
'Pruchnik, Florian P.'
'Starosta, Rados\/law'

_publ_section_title
;
 Structure and properties of
 2,2&#x2032;-bipyridine-3,3&#x2032;,6,6&#x2032;-tetracarboxylic acid
 and its iron(II) and cobalt(II) complexes
;
_journal_issue 17
_journal_name_full 'Dalton Transactions'
_journal_page_first 3348
_journal_page_last 3353
_journal_paper_doi 10.1039/b820474h
_journal_year 2009
_chemical_formula_moiety '[Co2(C10H4N2(COO)2(COOH)2)2(H2O)4]4.5H2O'
_chemical_formula_sum 'C28 H29 Co2 N4 O24.5'
_chemical_formula_weight 931.41
_chemical_name_common
;di-u-(2,2'-bipyridine-3,3',6,6'-tetracarboxylato(2-)-
k4N,N',O6,O6')dicobalt(ii)
;
_chemical_name_systematic
;
di-u-[2,2'-bipyridine-3,3',6,6'-tetracarboxylato(2-)-k4N,N',O6,O6']dicobalt(II)
;
_space_group_IT_number 14
_symmetry_cell_setting monoclinic
_symmetry_space_group_name_Hall '-P 2ybc'
_symmetry_space_group_name_H-M 'P 1 21/c 1'
_atom_sites_solution_hydrogens geom
_atom_sites_solution_primary direct
_atom_sites_solution_secondary difmap
_audit_creation_method SHELXL-97
_cell_angle_alpha 90.00
_cell_angle_beta 108.39(3)
_cell_angle_gamma 90.00
_cell_formula_units_Z 4
_cell_length_a 16.398(5)
_cell_length_b 11.045(3)
_cell_length_c 19.911(6)
_cell_measurement_reflns_used 5670
_cell_measurement_temperature 100(2)
_cell_measurement_theta_max 31.00
_cell_measurement_theta_min 3.10
_cell_volume 3422.0(18)
_computing_cell_refinement 'CrysAlis RED (Oxford Diffraction, 2006)'
_computing_data_collection 'CrysAlis CCD (Oxford Diffraction, 2006)'
_computing_data_reduction 'CrysAlis RED (Oxford Diffraction, 2006)'
_computing_molecular_graphics "'SHELXTL (Bruker, 1999)'"
_computing_publication_material 'SHELXL-97 (Sheldrick, 1997)'
_computing_structure_refinement 'SHELXL-97 (Sheldrick, 1997)'
_computing_structure_solution 'SHELXS-97 (Sheldrick, 1990)'
_diffrn_ambient_temperature 100(2)
_diffrn_measured_fraction_theta_full 0.998
_diffrn_measured_fraction_theta_max 0.976
_diffrn_measurement_device_type 'Kuma KM4CCD'
_diffrn_measurement_method /w
_diffrn_radiation_monochromator graphite
_diffrn_radiation_source 'fine-focus sealed tube'
_diffrn_radiation_type MoK\a
_diffrn_radiation_wavelength 0.71073
_diffrn_reflns_av_R_equivalents 0.1187
_diffrn_reflns_av_sigmaI/netI 0.1890
_diffrn_reflns_limit_h_max 22
_diffrn_reflns_limit_h_min -23
_diffrn_reflns_limit_k_max 15
_diffrn_reflns_limit_k_min -16
_diffrn_reflns_limit_l_max 28
_diffrn_reflns_limit_l_min -24
_diffrn_reflns_number 44547
_diffrn_reflns_theta_full 26.50
_diffrn_reflns_theta_max 31.00
_diffrn_reflns_theta_min 3.10
_exptl_absorpt_coefficient_mu 1.080
_exptl_absorpt_correction_T_max 0.898
_exptl_absorpt_correction_T_min 0.768
_exptl_absorpt_correction_type analytical
_exptl_absorpt_process_details 'CryaAlis RED 1.171.30 Oxford Diffraction'
_exptl_crystal_colour pink
_exptl_crystal_density_diffrn 1.825
_exptl_crystal_density_method 'not measured'
_exptl_crystal_description plate
_exptl_crystal_F_000 1892
_exptl_crystal_size_max 0.15
_exptl_crystal_size_mid 0.10
_exptl_crystal_size_min 0.08
_refine_diff_density_max 0.519
_refine_diff_density_min -0.535
_refine_diff_density_rms 0.091
_refine_ls_extinction_method none
_refine_ls_goodness_of_fit_ref 0.927
_refine_ls_hydrogen_treatment constr
_refine_ls_matrix_type full
_refine_ls_number_parameters 542
_refine_ls_number_reflns 10621
_refine_ls_number_restraints 0
_refine_ls_restrained_S_all 0.927
_refine_ls_R_factor_all 0.1612
_refine_ls_R_factor_gt 0.0577
_refine_ls_shift/su_max 0.001
_refine_ls_shift/su_mean 0.000
_refine_ls_structure_factor_coef Fsqd
_refine_ls_weighting_details 'calc w=1/[\s^2^(Fo^2^)+(0.0200P)^2^+0.0000P] where P=(Fo^2^+2Fc^2^)/3'
_refine_ls_weighting_scheme calc
_refine_ls_wR_factor_gt 0.0779
_refine_ls_wR_factor_ref 0.0966
_reflns_number_gt 5517
_reflns_number_total 10621
_reflns_threshold_expression >2sigma(I)
_cod_data_source_file b820474h.txt
_cod_data_source_block un1co_1
_cod_original_cell_volume 3422.0(17)
_cod_original_sg_symbol_H-M P21/c
_cod_database_code 7001104

loop_
_symmetry_equiv_pos_as_xyz
'x, y, z'
'-x, y+1/2, -z+1/2'
'-x, -y, -z'
'x, -y-1/2, z-1/2'

loop_
_atom_site_label
_atom_site_type_symbol
_atom_site_fract_x
_atom_site_fract_y
_atom_site_fract_z
_atom_site_U_iso_or_equiv
_atom_site_adp_type
_atom_site_occupancy
_atom_site_symmetry_multiplicity
_atom_site_calc_flag
_atom_site_refinement_flags
_atom_site_disorder_assembly
_atom_site_disorder_group
Co1 Co 0.07509(3) 0.41943(4) 0.18987(2) 0.01211(11) Uani 1 1 d . . .
OWA O -0.01489(13) 0.38624(19) 0.24075(12) 0.0164(5) Uani 1 1 d . . .
HWA2 H -0.0388 0.4506 0.2470 0.025 Uiso 1 1 d R . .
HWA1 H -0.0083 0.3397 0.2754 0.025 Uiso 1 1 d R . .
OWC O -0.01787(13) 0.4174(2) 0.08756(11) 0.0185(5) Uani 1 1 d . . .
HWC2 H -0.0540 0.3622 0.0848 0.028 Uiso 1 1 d R . .
HWC1 H -0.0508 0.4751 0.0692 0.028 Uiso 1 1 d R . .
Co2 Co 0.38414(3) 0.46893(4) 0.26537(2) 0.01318(11) Uani 1 1 d . . .
OWB O 0.46001(14) 0.5374(2) 0.36213(12) 0.0263(6) Uani 1 1 d . . .
HWB1 H 0.4693 0.6118 0.3600 0.040 Uiso 1 1 d R . .
HWB2 H 0.5027 0.4934 0.3816 0.040 Uiso 1 1 d R . .
OWD O 0.49070(13) 0.4239(2) 0.23001(12) 0.0200(5) Uani 1 1 d . . .
HWD1 H 0.5352 0.3865 0.2534 0.030 Uiso 1 1 d R . .
HWD2 H 0.5091 0.4867 0.2158 0.030 Uiso 1 1 d R . .
C1A C 0.22673(19) 0.4251(3) 0.34042(17) 0.0118(7) Uani 1 1 d . . .
N1A N 0.17709(16) 0.3602(2) 0.28514(14) 0.0122(6) Uani 1 1 d . . .
C6A C 0.1741(2) 0.2377(3) 0.29069(18) 0.0122(7) Uani 1 1 d . . .
C5A C 0.2184(2) 0.1774(3) 0.35191(18) 0.0155(8) Uani 1 1 d . . .
H5A H 0.2150 0.0918 0.3547 0.019 Uiso 1 1 calc R . .
C4A C 0.2682(2) 0.2438(3) 0.40959(18) 0.0166(8) Uani 1 1 d . . .
H4A H 0.2988 0.2039 0.4524 0.020 Uiso 1 1 calc R . .
C2A C 0.2731(2) 0.3693(3) 0.40421(17) 0.0133(7) Uani 1 1 d . . .
C7A C 0.1223(2) 0.1722(3) 0.22409(17) 0.0116(7) Uani 1 1 d . . .
O1A O 0.08486(14) 0.23968(19) 0.17153(12) 0.0156(5) Uani 1 1 d . . .
O2A O 0.12333(13) 0.05932(19) 0.22358(12) 0.0164(5) Uani 1 1 d . . .
C3A C 0.3297(2) 0.4347(3) 0.46788(18) 0.0176(8) Uani 1 1 d . . .
O3A O 0.31226(17) 0.5507(2) 0.46982(13) 0.0347(7) Uani 1 1 d . . .
H3A H 0.3435 0.5806 0.5081 0.052 Uiso 1 1 calc R . .
O4A O 0.38414(16) 0.3827(2) 0.51433(13) 0.0298(6) Uani 1 1 d . . .
C1B C 0.23168(19) 0.5575(3) 0.32486(16) 0.0100(7) Uani 1 1 d . . .
N1B N 0.28438(15) 0.5818(2) 0.28633(13) 0.0115(6) Uani 1 1 d . . .
C6B C 0.29080(19) 0.6979(3) 0.26686(17) 0.0134(7) Uani 1 1 d . . .
C5B C 0.2495(2) 0.7932(3) 0.28668(17) 0.0151(7) Uani 1 1 d . . .
H5B H 0.2561 0.8737 0.2724 0.018 Uiso 1 1 calc R . .
C4B C 0.1977(2) 0.7676(3) 0.32843(17) 0.0150(8) Uani 1 1 d . . .
H4B H 0.1696 0.8315 0.3443 0.018 Uiso 1 1 calc R . .
C2B C 0.1871(2) 0.6494(3) 0.34685(17) 0.0128(7) Uani 1 1 d . . .
C7B C 0.3484(2) 0.7159(3) 0.22053(17) 0.0131(7) Uani 1 1 d . . .
O1B O 0.38810(13) 0.6232(2) 0.20986(12) 0.0160(5) Uani 1 1 d . . .
O2B O 0.35177(14) 0.8201(2) 0.19657(12) 0.0190(6) Uani 1 1 d . . .
C3B C 0.1265(2) 0.6252(3) 0.38843(17) 0.0139(7) Uani 1 1 d . . .
O3B O 0.09884(14) 0.5128(2) 0.38457(13) 0.0196(6) Uani 1 1 d . . .
H3B H 0.0597 0.5079 0.4034 0.029 Uiso 1 1 calc R . .
O4B O 0.10696(14) 0.7042(2) 0.42274(12) 0.0175(5) Uani 1 1 d . . .
C1C C 0.21213(19) 0.4904(3) 0.10988(17) 0.0109(7) Uani 1 1 d . . .
N1C N 0.15072(16) 0.5239(2) 0.13729(13) 0.0106(6) Uani 1 1 d . . .
C6C C 0.11942(19) 0.6381(3) 0.12427(17) 0.0119(7) Uani 1 1 d . . .
C5C C 0.1475(2) 0.7208(3) 0.08466(17) 0.0135(7) Uani 1 1 d . . .
H5C H 0.1237 0.7999 0.0764 0.016 Uiso 1 1 calc R . .
C4C C 0.21195(19) 0.6847(3) 0.05694(17) 0.0133(7) Uani 1 1 d . . .
H4C H 0.2336 0.7398 0.0301 0.016 Uiso 1 1 calc R . .
C2C C 0.24379(19) 0.5686(3) 0.06896(16) 0.0128(7) Uani 1 1 d . . .
C7C C 0.0513(2) 0.6707(3) 0.15779(17) 0.0127(7) Uani 1 1 d . . .
O1C O 0.04065(13) 0.5959(2) 0.20272(11) 0.0150(5) Uani 1 1 d . . .
O2C O 0.01124(13) 0.76868(19) 0.14065(12) 0.0142(5) Uani 1 1 d . . .
C3C C 0.3089(2) 0.5229(3) 0.03654(18) 0.0167(7) Uani 1 1 d . . .
O3C O 0.31106(16) 0.5912(2) -0.01754(14) 0.0311(7) Uani 1 1 d . . .
H3C H 0.3518 0.5689 -0.0317 0.047 Uiso 1 1 calc R . .
O4C O 0.35170(14) 0.4328(2) 0.05655(12) 0.0193(5) Uani 1 1 d . . .
C1D C 0.2413(2) 0.3611(3) 0.12550(18) 0.0129(7) Uani 1 1 d . . .
N1D N 0.30196(16) 0.3416(2) 0.18887(14) 0.0130(6) Uani 1 1 d . . .
C6D C 0.3254(2) 0.2255(3) 0.20710(18) 0.0135(7) Uani 1 1 d . . .
C5D C 0.2945(2) 0.1276(3) 0.16339(18) 0.0150(8) Uani 1 1 d . . .
H5D H 0.3154 0.0482 0.1773 0.018 Uiso 1 1 calc R . .
C4D C 0.2320(2) 0.1482(3) 0.09844(18) 0.0159(8) Uani 1 1 d . . .
H4D H 0.2088 0.0826 0.0675 0.019 Uiso 1 1 calc R . .
C2D C 0.2041(2) 0.2653(3) 0.07943(18) 0.0138(7) Uani 1 1 d . . .
C7D C 0.3866(2) 0.2085(3) 0.28213(18) 0.0165(8) Uani 1 1 d . . .
O1D O 0.40637(14) 0.3047(2) 0.31893(12) 0.0176(5) Uani 1 1 d . . .
O2D O 0.40804(14) 0.1039(2) 0.30267(12) 0.0199(6) Uani 1 1 d . . .
C3D C 0.1336(2) 0.2903(3) 0.01128(18) 0.0138(7) Uani 1 1 d . . .
O3D O 0.08516(12) 0.19344(15) -0.01196(9) 0.0186(5) Uani 1 1 d . . .
H3D H 0.0506 0.2076 -0.0524 0.028 Uiso 1 1 calc R . .
O4D O 0.12381(12) 0.38758(15) -0.01885(10) 0.0203(6) Uani 1 1 d R . .
O1W O -0.04082(13) 0.50420(19) 0.41966(12) 0.0184(6) Uani 1 1 d . . .
H1WA H -0.0459 0.5619 0.4456 0.028 Uiso 1 1 d R . .
H1WB H -0.0800 0.5210 0.3814 0.028 Uiso 1 1 d R . .
O2W O 0.41105(16) 0.6503(2) 0.58411(13) 0.0286(6) Uani 1 1 d . . .
H2WA H 0.3913 0.6645 0.6174 0.043 Uiso 1 1 d R . .
H2WB H 0.4494 0.7015 0.5854 0.043 Uiso 1 1 d R . .
O3W O 0.49761(18) 0.7741(2) 0.38614(15) 0.0429(8) Uani 1 1 d . . .
H3WA H 0.5511 0.7735 0.4075 0.064 Uiso 1 1 d R . .
H3WB H 0.4706 0.8273 0.4005 0.064 Uiso 1 1 d R . .
O4W O 0.4480(5) 0.5408(8) -0.0519(5) 0.0280(18) Uani 0.50 1 d P . .
O4W1 O 0.4213(5) 0.5081(7) -0.0759(4) 0.0215(17) Uani 0.50 1 d P . .
H4WA H 0.4528 0.4639 -0.0502 0.032 Uiso 1 1 d R . .
O5W O 0.5182(3) 0.7925(5) 0.5502(3) 0.0354(14) Uani 0.50 1 d P . .

loop_
_atom_site_aniso_label
_atom_site_aniso_U_11
_atom_site_aniso_U_22
_atom_site_aniso_U_33
_atom_site_aniso_U_23
_atom_site_aniso_U_13
_atom_site_aniso_U_12
Co1 0.0116(2) 0.0102(2) 0.0151(3) 0.0002(2) 0.00510(19) -0.00036(19)
OWA 0.0166(12) 0.0137(12) 0.0221(14) 0.0036(10) 0.0105(11) 0.0032(10)
OWC 0.0166(12) 0.0118(12) 0.0226(14) 0.0033(11) -0.0004(10) -0.0017(10)
Co2 0.0105(2) 0.0143(2) 0.0146(3) 0.0012(2) 0.00361(19) 0.00208(19)
OWB 0.0199(13) 0.0229(14) 0.0262(15) -0.0027(12) -0.0070(11) 0.0023(11)
OWD 0.0136(12) 0.0194(13) 0.0281(15) 0.0098(12) 0.0082(11) 0.0018(10)
C1A 0.0090(15) 0.0116(17) 0.0175(19) -0.0023(15) 0.0080(14) 0.0012(14)
N1A 0.0114(14) 0.0109(15) 0.0155(16) 0.0015(12) 0.0061(12) 0.0012(11)
C6A 0.0087(16) 0.0134(18) 0.0187(19) 0.0014(15) 0.0101(14) 0.0012(13)
C5A 0.0149(18) 0.0087(18) 0.026(2) 0.0060(16) 0.0108(16) 0.0010(14)
C4A 0.0138(17) 0.0172(19) 0.017(2) 0.0074(15) 0.0027(15) 0.0015(14)
C2A 0.0104(16) 0.0177(18) 0.0144(19) 0.0009(15) 0.0076(15) 0.0018(14)
C7A 0.0123(17) 0.0095(17) 0.019(2) 0.0012(15) 0.0133(15) -0.0005(13)
O1A 0.0158(12) 0.0152(13) 0.0161(14) 0.0010(10) 0.0057(11) -0.0010(10)
O2A 0.0172(12) 0.0087(13) 0.0255(14) -0.0004(10) 0.0099(11) -0.0004(9)
C3A 0.0200(18) 0.0137(19) 0.021(2) -0.0002(15) 0.0088(16) 0.0046(15)
O3A 0.0459(18) 0.0261(16) 0.0190(16) -0.0077(12) -0.0084(13) 0.0136(13)
O4A 0.0296(15) 0.0228(14) 0.0249(15) 0.0014(12) -0.0086(12) 0.0053(12)
C1B 0.0064(15) 0.0116(18) 0.0100(17) 0.0012(13) -0.0004(13) -0.0009(12)
N1B 0.0094(13) 0.0109(14) 0.0118(15) -0.0001(12) -0.0002(11) -0.0007(11)
C6B 0.0102(17) 0.0127(18) 0.0137(18) -0.0008(14) -0.0014(14) -0.0024(14)
C5B 0.0145(17) 0.0112(17) 0.018(2) -0.0018(14) 0.0031(15) -0.0019(14)
C4B 0.0129(17) 0.0122(18) 0.018(2) -0.0050(15) 0.0030(15) 0.0029(14)
C2B 0.0125(17) 0.0136(18) 0.0103(18) 0.0031(14) 0.0006(14) 0.0005(14)
C7B 0.0090(16) 0.0168(19) 0.0113(19) -0.0019(15) -0.0001(15) -0.0032(15)
O1B 0.0134(12) 0.0173(13) 0.0184(14) 0.0009(10) 0.0068(10) 0.0011(10)
O2B 0.0177(13) 0.0155(13) 0.0236(15) 0.0046(11) 0.0061(11) -0.0036(10)
C3B 0.0129(17) 0.0140(18) 0.0117(18) 0.0021(14) -0.0004(14) 0.0050(14)
O3B 0.0179(13) 0.0194(14) 0.0286(15) 0.0005(11) 0.0173(12) 0.0009(10)
O4B 0.0152(12) 0.0187(13) 0.0199(14) -0.0042(11) 0.0074(11) 0.0041(10)
C1C 0.0082(16) 0.0115(17) 0.0117(18) -0.0019(14) 0.0014(14) -0.0017(13)
N1C 0.0102(13) 0.0117(14) 0.0089(14) -0.0001(12) 0.0014(11) 0.0020(11)
C6C 0.0091(16) 0.0117(17) 0.0143(18) -0.0019(14) 0.0031(14) -0.0008(13)
C5C 0.0127(17) 0.0125(17) 0.0131(19) -0.0035(14) 0.0008(14) -0.0003(13)
C4C 0.0097(16) 0.0133(18) 0.0166(19) 0.0012(15) 0.0037(14) -0.0013(13)
C2C 0.0115(16) 0.0151(18) 0.0107(17) -0.0016(14) 0.0019(14) 0.0021(14)
C7C 0.0143(17) 0.0088(17) 0.0129(19) -0.0031(14) 0.0012(14) -0.0004(14)
O1C 0.0177(12) 0.0130(12) 0.0171(13) 0.0009(10) 0.0094(10) 0.0000(10)
O2C 0.0159(12) 0.0102(12) 0.0172(13) 0.0002(10) 0.0061(10) 0.0029(10)
C3C 0.0177(18) 0.0141(18) 0.019(2) -0.0018(16) 0.0069(15) -0.0036(15)
O3C 0.0311(16) 0.0323(16) 0.0433(18) 0.0177(14) 0.0308(14) 0.0170(13)
O4C 0.0179(12) 0.0164(13) 0.0270(14) 0.0059(11) 0.0119(11) 0.0076(11)
C1D 0.0131(17) 0.0131(18) 0.0167(19) 0.0015(15) 0.0108(15) -0.0021(14)
N1D 0.0107(14) 0.0114(15) 0.0178(16) 0.0061(12) 0.0059(13) 0.0039(11)
C6D 0.0116(17) 0.0168(19) 0.0176(19) 0.0062(15) 0.0127(15) 0.0042(14)
C5D 0.0110(17) 0.0106(17) 0.026(2) 0.0015(15) 0.0090(16) 0.0027(14)
C4D 0.0144(17) 0.0159(18) 0.021(2) -0.0015(15) 0.0100(16) -0.0001(14)
C2D 0.0108(17) 0.0152(18) 0.019(2) 0.0032(15) 0.0096(15) 0.0011(14)
C7D 0.0103(17) 0.022(2) 0.022(2) 0.0067(16) 0.0110(16) 0.0023(15)
O1D 0.0219(13) 0.0157(13) 0.0149(13) 0.0035(11) 0.0051(11) 0.0062(10)
O2D 0.0183(13) 0.0162(14) 0.0256(15) 0.0083(11) 0.0075(11) 0.0066(10)
C3D 0.0139(17) 0.0121(18) 0.018(2) -0.0041(15) 0.0092(15) 0.0014(14)
O3D 0.0205(13) 0.0166(13) 0.0139(13) 0.0002(10) -0.0014(11) -0.0033(10)
O4D 0.0232(13) 0.0139(13) 0.0204(14) 0.0027(11) 0.0018(11) -0.0003(10)
O1W 0.0150(12) 0.0177(13) 0.0226(14) -0.0025(10) 0.0060(11) 0.0020(10)
O2W 0.0341(15) 0.0298(15) 0.0235(15) -0.0047(12) 0.0115(13) 0.0052(12)
O3W 0.0433(18) 0.0230(16) 0.047(2) -0.0034(14) -0.0080(15) -0.0023(13)
O4W 0.027(5) 0.025(5) 0.037(5) -0.004(3) 0.016(4) -0.001(3)
O4W1 0.022(4) 0.020(5) 0.023(4) 0.002(3) 0.008(3) 0.008(3)
O5W 0.030(3) 0.041(3) 0.034(3) 0.006(3) 0.008(3) 0.004(3)

loop_
_atom_type_symbol
_atom_type_description
_atom_type_scat_dispersion_real
_atom_type_scat_dispersion_imag
_atom_type_scat_source
C C 0.0033 0.0016 'International Tables Vol C Tables 4.2.6.8 and 6.1.1.4'
H H 0.0000 0.0000 'International Tables Vol C Tables 4.2.6.8 and 6.1.1.4'
N N 0.0061 0.0033 'International Tables Vol C Tables 4.2.6.8 and 6.1.1.4'
O O 0.0106 0.0060 'International Tables Vol C Tables 4.2.6.8 and 6.1.1.4'
Co Co 0.3494 0.9721 'International Tables Vol C Tables 4.2.6.8 and 6.1.1.4'

loop_
_geom_angle_atom_site_label_1
_geom_angle_atom_site_label_2
_geom_angle_atom_site_label_3
_geom_angle
_geom_angle_site_symmetry_1
_geom_angle_site_symmetry_3
_geom_angle_publ_flag
O1A Co1 O1C 169.25(9) . . ?
O1A Co1 OWA 91.36(8) . . ?
O1C Co1 OWA 80.89(8) . . ?
O1A Co1 OWC 83.75(9) . . ?
O1C Co1 OWC 89.27(9) . . ?
OWA Co1 OWC 93.48(9) . . ?
O1A Co1 N1C 109.88(9) . . ?
O1C Co1 N1C 77.31(9) . . ?
OWA Co1 N1C 158.04(9) . . ?
OWC Co1 N1C 83.70(9) . . ?
O1A Co1 N1A 77.43(9) . . ?
O1C Co1 N1A 109.72(9) . . ?
OWA Co1 N1A 89.47(9) . . ?
OWC Co1 N1A 161.01(9) . . ?
N1C Co1 N1A 100.27(10) . . ?
Co1 OWA HWA2 111.2 . . ?
Co1 OWA HWA1 125.8 . . ?
HWA2 OWA HWA1 109.9 . . ?
Co1 OWC HWC2 110.4 . . ?
Co1 OWC HWC1 125.3 . . ?
HWC2 OWC HWC1 100.3 . . ?
O1B Co2 O1D 167.31(9) . . ?
O1B Co2 OWB 94.94(10) . . ?
O1D Co2 OWB 83.39(10) . . ?
O1B Co2 OWD 81.20(9) . . ?
O1D Co2 OWD 86.38(9) . . ?
OWB Co2 OWD 94.44(9) . . ?
O1B Co2 N1D 106.03(10) . . ?
O1D Co2 N1D 76.52(10) . . ?
OWB Co2 N1D 158.95(10) . . ?
OWD Co2 N1D 90.53(9) . . ?
O1B Co2 N1B 77.43(9) . . ?
O1D Co2 N1B 114.72(9) . . ?
OWB Co2 N1B 83.19(9) . . ?
OWD Co2 N1B 158.19(9) . . ?
N1D Co2 N1B 99.45(10) . . ?
Co2 OWB HWB1 112.0 . . ?
Co2 OWB HWB2 112.6 . . ?
HWB1 OWB HWB2 116.8 . . ?
Co2 OWD HWD1 126.0 . . ?
Co2 OWD HWD2 109.7 . . ?
HWD1 OWD HWD2 104.6 . . ?
N1A C1A C2A 121.4(3) . . ?
N1A C1A C1B 114.0(3) . . ?
C2A C1A C1B 124.5(3) . . ?
C1A N1A C6A 119.3(3) . . ?
C1A N1A Co1 130.2(2) . . ?
C6A N1A Co1 109.3(2) . . ?
N1A C6A C5A 122.0(3) . . ?
N1A C6A C7A 115.4(3) . . ?
C5A C6A C7A 122.5(3) . . ?
C6A C5A C4A 119.0(3) . . ?
C6A C5A H5A 120.5 . . ?
C4A C5A H5A 120.5 . . ?
C5A C4A C2A 119.6(3) . . ?
C5A C4A H4A 120.2 . . ?
C2A C4A H4A 120.2 . . ?
C4A C2A C1A 118.6(3) . . ?
C4A C2A C3A 116.7(3) . . ?
C1A C2A C3A 124.7(3) . . ?
O2A C7A O1A 125.7(3) . . ?
O2A C7A C6A 118.6(3) . . ?
O1A C7A C6A 115.6(3) . . ?
C7A O1A Co1 118.0(2) . . ?
O4A C3A O3A 123.7(3) . . ?
O4A C3A C2A 122.0(3) . . ?
O3A C3A C2A 114.3(3) . . ?
C3A O3A H3A 109.5 . . ?
N1B C1B C2B 121.6(3) . . ?
N1B C1B C1A 113.4(3) . . ?
C2B C1B C1A 125.0(3) . . ?
C1B N1B C6B 118.2(3) . . ?
C1B N1B Co2 130.0(2) . . ?
C6B N1B Co2 110.7(2) . . ?
N1B C6B C5B 123.6(3) . . ?
N1B C6B C7B 114.6(3) . . ?
C5B C6B C7B 121.8(3) . . ?
C6B C5B C4B 117.6(3) . . ?
C6B C5B H5B 121.2 . . ?
C4B C5B H5B 121.2 . . ?
C2B C4B C5B 120.1(3) . . ?
C2B C4B H4B 119.9 . . ?
C5B C4B H4B 119.9 . . ?
C4B C2B C1B 118.7(3) . . ?
C4B C2B C3B 118.3(3) . . ?
C1B C2B C3B 123.0(3) . . ?
O2B C7B O1B 126.3(3) . . ?
O2B C7B C6B 117.4(3) . . ?
O1B C7B C6B 116.4(3) . . ?
C7B O1B Co2 118.5(2) . . ?
O4B C3B O3B 124.4(3) . . ?
O4B C3B C2B 121.4(3) . . ?
O3B C3B C2B 114.3(3) . . ?
C3B O3B H3B 109.5 . . ?
N1C C1C C2C 122.2(3) . . ?
N1C C1C C1D 114.1(3) . . ?
C2C C1C C1D 123.7(3) . . ?
C1C N1C C6C 117.8(3) . . ?
C1C N1C Co1 131.5(2) . . ?
C6C N1C Co1 110.16(19) . . ?
N1C C6C C5C 123.5(3) . . ?
N1C C6C C7C 115.1(3) . . ?
C5C C6C C7C 121.4(3) . . ?
C6C C5C C4C 118.0(3) . . ?
C6C C5C H5C 121.0 . . ?
C4C C5C H5C 121.0 . . ?
C2C C4C C5C 119.3(3) . . ?
C2C C4C H4C 120.3 . . ?
C5C C4C H4C 120.3 . . ?
C4C C2C C1C 119.2(3) . . ?
C4C C2C C3C 121.4(3) . . ?
C1C C2C C3C 119.3(3) . . ?
O2C C7C O1C 125.2(3) . . ?
O2C C7C C6C 118.7(3) . . ?
O1C C7C C6C 116.1(3) . . ?
C7C O1C Co1 115.0(2) . . ?
O4C C3C O3C 125.1(3) . . ?
O4C C3C C2C 123.6(3) . . ?
O3C C3C C2C 111.3(3) . . ?
C3C O3C H3C 109.5 . . ?
N1D C1D C2D 121.8(3) . . ?
N1D C1D C1C 115.8(3) . . ?
C2D C1D C1C 122.3(3) . . ?
C1D N1D C6D 117.5(3) . . ?
C1D N1D Co2 130.9(2) . . ?
C6D N1D Co2 111.1(2) . . ?
N1D C6D C5D 123.8(3) . . ?
N1D C6D C7D 115.0(3) . . ?
C5D C6D C7D 121.2(3) . . ?
C6D C5D C4D 118.2(3) . . ?
C6D C5D H5D 120.9 . . ?
C4D C5D H5D 120.9 . . ?
C2D C4D C5D 119.4(3) . . ?
C2D C4D H4D 120.3 . . ?
C5D C4D H4D 120.3 . . ?
C4D C2D C1D 119.1(3) . . ?
C4D C2D C3D 120.8(3) . . ?
C1D C2D C3D 120.1(3) . . ?
O2D C7D O1D 126.5(3) . . ?
O2D C7D C6D 117.9(3) . . ?
O1D C7D C6D 115.5(3) . . ?
C7D O1D Co2 117.5(2) . . ?
O4D C3D O3D 124.7(3) . . ?
O4D C3D C2D 123.5(3) . . ?
O3D C3D C2D 111.8(3) . . ?
C3D O3D H3D 109.5 . . ?
H1WA O1W H1WB 101.1 . . ?
H2WA O2W H2WB 108.8 . . ?
H3WA O3W H3WB 114.2 . . ?
O4W1 O4W H4WA 60.3 . . ?
O4W O4W1 H4WA 73.2 . . ?

loop_
_geom_bond_atom_site_label_1
_geom_bond_atom_site_label_2
_geom_bond_distance
_geom_bond_site_symmetry_2
_geom_bond_publ_flag
Co1 O1A 2.034(2) . ?
Co1 O1C 2.068(2) . ?
Co1 OWA 2.069(2) . ?
Co1 OWC 2.125(2) . ?
Co1 N1C 2.187(3) . ?
Co1 N1A 2.196(3) . ?
OWA HWA2 0.8400 . ?
OWA HWA1 0.8400 . ?
OWC HWC2 0.8400 . ?
OWC HWC1 0.8403 . ?
Co2 O1B 2.043(2) . ?
Co2 O1D 2.077(2) . ?
Co2 OWB 2.078(2) . ?
Co2 OWD 2.138(2) . ?
Co2 N1D 2.195(3) . ?
Co2 N1B 2.199(3) . ?
OWB HWB1 0.8398 . ?
OWB HWB2 0.8392 . ?
OWD HWD1 0.8403 . ?
OWD HWD2 0.8399 . ?
C1A N1A 1.350(4) . ?
C1A C2A 1.400(4) . ?
C1A C1B 1.502(4) . ?
N1A C6A 1.360(4) . ?
C6A C5A 1.378(5) . ?
C6A C7A 1.514(5) . ?
C5A C4A 1.390(5) . ?
C5A H5A 0.9500 . ?
C4A C2A 1.395(4) . ?
C4A H4A 0.9500 . ?
C2A C3A 1.499(5) . ?
C7A O2A 1.247(4) . ?
C7A O1A 1.274(4) . ?
C3A O4A 1.208(4) . ?
C3A O3A 1.316(4) . ?
O3A H3A 0.8400 . ?
C1B N1B 1.351(4) . ?
C1B C2B 1.400(4) . ?
N1B C6B 1.353(4) . ?
C6B C5B 1.375(4) . ?
C6B C7B 1.528(4) . ?
C5B C4B 1.393(4) . ?
C5B H5B 0.9500 . ?
C4B C2B 1.382(4) . ?
C4B H4B 0.9500 . ?
C2B C3B 1.504(4) . ?
C7B O2B 1.253(4) . ?
C7B O1B 1.267(4) . ?
C3B O4B 1.212(4) . ?
C3B O3B 1.315(4) . ?
O3B H3B 0.8400 . ?
C1C N1C 1.340(4) . ?
C1C C2C 1.395(4) . ?
C1C C1D 1.507(4) . ?
N1C C6C 1.356(4) . ?
C6C C5C 1.377(4) . ?
C6C C7C 1.515(4) . ?
C5C C4C 1.396(4) . ?
C5C H5C 0.9500 . ?
C4C C2C 1.377(4) . ?
C4C H4C 0.9500 . ?
C2C C3C 1.499(4) . ?
C7C O2C 1.256(4) . ?
C7C O1C 1.269(4) . ?
C3C O4C 1.210(4) . ?
C3C O3C 1.324(4) . ?
O3C H3C 0.8400 . ?
C1D N1D 1.355(4) . ?
C1D C2D 1.408(4) . ?
N1D C6D 1.355(4) . ?
C6D C5D 1.380(5) . ?
C6D C7D 1.526(5) . ?
C5D C4D 1.392(4) . ?
C5D H5D 0.9500 . ?
C4D C2D 1.384(4) . ?
C4D H4D 0.9500 . ?
C2D C3D 1.504(5) . ?
C7D O2D 1.239(4) . ?
C7D O1D 1.273(4) . ?
C3D O4D 1.216(4) . ?
C3D O3D 1.326(3) . ?
O3D H3D 0.8400 . ?
O1W H1WA 0.8402 . ?
O1W H1WB 0.8480 . ?
O2W H2WA 0.8401 . ?
O2W H2WB 0.8395 . ?
O3W H3WA 0.8462 . ?
O3W H3WB 0.8385 . ?
O4W O4W1 0.647(7) . ?
O4W H4WA 0.8531 . ?
O4W1 H4WA 0.7740 . ?

loop_
_geom_hbond_atom_site_label_D
_geom_hbond_atom_site_label_H
_geom_hbond_atom_site_label_A
_geom_hbond_distance_DH
_geom_hbond_distance_HA
_geom_hbond_distance_DA
_geom_hbond_angle_DHA
_geom_hbond_site_symmetry_A
OWA HWA2 O2A 0.84 2.05 2.849(3) 157.9 2
OWA HWA1 O2C 0.84 1.86 2.679(3) 164.4 2_545
OWC HWC2 O4B 0.84 1.93 2.745(3) 161.8 2_545
OWC HWC1 O4D 0.84 2.00 2.833(4) 174.9 3_565
OWB HWB1 O3W 0.84 1.88 2.694(3) 161.9 .
OWB HWB2 O2W 0.84 2.09 2.913(3) 165.7 3_666
OWD HWD1 O2B 0.84 1.95 2.783(3) 171.0 2_645
OWD HWD2 O2D 0.84 1.99 2.795(3) 159.4 2_655
O3A H3A O2W 0.84 1.75 2.586(3) 175.9 .
O3B H3B O1W 0.84 1.78 2.598(3) 164.7 .
O3C H3C O4W 0.84 1.77 2.606(9) 170.4 .
O3C H3C O4W1 0.84 1.78 2.604(9) 168.3 .
O3D H3D O2C 0.84 1.75 2.585(3) 172.8 3_565
O1W H1WA O3D 0.84 2.19 3.020(3) 167.8 2
O1W H1WB O2A 0.85 2.03 2.811(3) 153.1 2
O1W H1WB O1A 0.85 2.63 3.123(3) 118.7 2
O2W H2WA O2B 0.84 1.89 2.727(3) 173.8 4_576
O2W H2WB O5W 0.84 1.81 2.600(6) 156.2 .
O2W H2WB O1D 0.84 2.53 3.048(4) 121.2 3_666
O3W H3WA O4C 0.85 2.33 2.950(3) 130.4 2_655
O3W H3WA O4A 0.85 2.34 2.874(4) 121.4 3_666
O3W H3WB O4W 0.84 1.84 2.645(10) 161.0 4_576
O3W H3WB O4W1 0.84 2.10 2.920(8) 164.5 4_576
O4W1 H4WA O5W 0.77 1.95 2.568(10) 136.4 2_645

loop_
_geom_torsion_atom_site_label_1
_geom_torsion_atom_site_label_2
_geom_torsion_atom_site_label_3
_geom_torsion_atom_site_label_4
_geom_torsion
_geom_torsion_site_symmetry_1
_geom_torsion_site_symmetry_2
_geom_torsion_site_symmetry_3
_geom_torsion_site_symmetry_4
_geom_torsion_publ_flag
C2A C1A N1A C6A -2.1(4) . . . . ?
C1B C1A N1A C6A 173.9(3) . . . . ?
C2A C1A N1A Co1 163.7(2) . . . . ?
C1B C1A N1A Co1 -20.4(4) . . . . ?
O1A Co1 N1A C1A 175.5(3) . . . . ?
O1C Co1 N1A C1A -12.9(3) . . . . ?
OWA Co1 N1A C1A -93.0(3) . . . . ?
OWC Co1 N1A C1A 167.8(2) . . . . ?
N1C Co1 N1A C1A 67.2(3) . . . . ?
O1A Co1 N1A C6A -17.6(2) . . . . ?
O1C Co1 N1A C6A 153.98(19) . . . . ?
OWA Co1 N1A C6A 73.9(2) . . . . ?
OWC Co1 N1A C6A -25.3(4) . . . . ?
N1C Co1 N1A C6A -125.9(2) . . . . ?
C1A N1A C6A C5A 1.9(4) . . . . ?
Co1 N1A C6A C5A -166.7(2) . . . . ?
C1A N1A C6A C7A -175.4(3) . . . . ?
Co1 N1A C6A C7A 16.1(3) . . . . ?
N1A C6A C5A C4A -0.5(5) . . . . ?
C7A C6A C5A C4A 176.6(3) . . . . ?
C6A C5A C4A C2A -0.7(5) . . . . ?
C5A C4A C2A C1A 0.4(5) . . . . ?
C5A C4A C2A C3A -178.5(3) . . . . ?
N1A C1A C2A C4A 1.0(4) . . . . ?
C1B C1A C2A C4A -174.6(3) . . . . ?
N1A C1A C2A C3A 179.8(3) . . . . ?
C1B C1A C2A C3A 4.3(5) . . . . ?
N1A C6A C7A O2A 173.6(3) . . . . ?
C5A C6A C7A O2A -3.7(4) . . . . ?
N1A C6A C7A O1A -2.6(4) . . . . ?
C5A C6A C7A O1A -179.9(3) . . . . ?
O2A C7A O1A Co1 169.7(2) . . . . ?
C6A C7A O1A Co1 -14.4(3) . . . . ?
O1C Co1 O1A C7A -114.9(5) . . . . ?
OWA Co1 O1A C7A -71.3(2) . . . . ?
OWC Co1 O1A C7A -164.6(2) . . . . ?
N1C Co1 O1A C7A 114.4(2) . . . . ?
N1A Co1 O1A C7A 17.9(2) . . . . ?
C4A C2A C3A O4A 17.7(5) . . . . ?
C1A C2A C3A O4A -161.1(3) . . . . ?
C4A C2A C3A O3A -159.5(3) . . . . ?
C1A C2A C3A O3A 21.7(5) . . . . ?
N1A C1A C1B N1B -76.9(3) . . . . ?
C2A C1A C1B N1B 98.9(4) . . . . ?
N1A C1A C1B C2B 102.9(4) . . . . ?
C2A C1A C1B C2B -81.3(4) . . . . ?
C2B C1B N1B C6B -2.5(4) . . . . ?
C1A C1B N1B C6B 177.3(3) . . . . ?
C2B C1B N1B Co2 164.0(2) . . . . ?
C1A C1B N1B Co2 -16.2(4) . . . . ?
O1B Co2 N1B C1B 179.0(3) . . . . ?
O1D Co2 N1B C1B -4.9(3) . . . . ?
OWB Co2 N1B C1B -84.4(3) . . . . ?
OWD Co2 N1B C1B -169.3(2) . . . . ?
N1D Co2 N1B C1B 74.5(3) . . . . ?
O1B Co2 N1B C6B -13.8(2) . . . . ?
O1D Co2 N1B C6B 162.36(19) . . . . ?
OWB Co2 N1B C6B 82.9(2) . . . . ?
OWD Co2 N1B C6B -2.0(4) . . . . ?
N1D Co2 N1B C6B -118.2(2) . . . . ?
C1B N1B C6B C5B 2.9(4) . . . . ?
Co2 N1B C6B C5B -166.0(3) . . . . ?
C1B N1B C6B C7B -177.2(3) . . . . ?
Co2 N1B C6B C7B 13.9(3) . . . . ?
N1B C6B C5B C4B -0.7(5) . . . . ?
C7B C6B C5B C4B 179.4(3) . . . . ?
C6B C5B C4B C2B -1.9(5) . . . . ?
C5B C4B C2B C1B 2.2(5) . . . . ?
C5B C4B C2B C3B -176.5(3) . . . . ?
N1B C1B C2B C4B 0.0(5) . . . . ?
C1A C1B C2B C4B -179.8(3) . . . . ?
N1B C1B C2B C3B 178.7(3) . . . . ?
C1A C1B C2B C3B -1.1(5) . . . . ?
N1B C6B C7B O2B 174.9(3) . . . . ?
C5B C6B C7B O2B -5.2(4) . . . . ?
N1B C6B C7B O1B -4.9(4) . . . . ?
C5B C6B C7B O1B 175.0(3) . . . . ?
O2B C7B O1B Co2 172.1(3) . . . . ?
C6B C7B O1B Co2 -8.2(3) . . . . ?
O1D Co2 O1B C7B -151.7(4) . . . . ?
OWB Co2 O1B C7B -69.8(2) . . . . ?
OWD Co2 O1B C7B -163.6(2) . . . . ?
N1D Co2 O1B C7B 108.4(2) . . . . ?
N1B Co2 O1B C7B 12.1(2) . . . . ?
C4B C2B C3B O4B -21.5(5) . . . . ?
C1B C2B C3B O4B 159.8(3) . . . . ?
C4B C2B C3B O3B 159.3(3) . . . . ?
C1B C2B C3B O3B -19.3(4) . . . . ?
C2C C1C N1C C6C -0.2(4) . . . . ?
C1D C1C N1C C6C -178.5(3) . . . . ?
C2C C1C N1C Co1 170.2(2) . . . . ?
C1D C1C N1C Co1 -8.1(4) . . . . ?
O1A Co1 N1C C1C -15.4(3) . . . . ?
O1C Co1 N1C C1C 172.9(3) . . . . ?
OWA Co1 N1C C1C 179.9(2) . . . . ?
OWC Co1 N1C C1C -96.4(3) . . . . ?
N1A Co1 N1C C1C 64.8(3) . . . . ?
O1A Co1 N1C C6C 155.5(2) . . . . ?
O1C Co1 N1C C6C -16.2(2) . . . . ?
OWA Co1 N1C C6C -9.2(4) . . . . ?
OWC Co1 N1C C6C 74.5(2) . . . . ?
N1A Co1 N1C C6C -124.3(2) . . . . ?
C1C N1C C6C C5C -0.1(4) . . . . ?
Co1 N1C C6C C5C -172.4(2) . . . . ?
C1C N1C C6C C7C -179.0(3) . . . . ?
Co1 N1C C6C C7C 8.7(3) . . . . ?
N1C C6C C5C C4C -0.4(5) . . . . ?
C7C C6C C5C C4C 178.5(3) . . . . ?
C6C C5C C4C C2C 1.1(5) . . . . ?
C5C C4C C2C C1C -1.4(5) . . . . ?
C5C C4C C2C C3C 176.0(3) . . . . ?
N1C C1C C2C C4C 0.9(5) . . . . ?
C1D C1C C2C C4C 179.1(3) . . . . ?
N1C C1C C2C C3C -176.5(3) . . . . ?
C1D C1C C2C C3C 1.6(5) . . . . ?
N1C C6C C7C O2C -170.7(3) . . . . ?
C5C C6C C7C O2C 10.3(4) . . . . ?
N1C C6C C7C O1C 10.6(4) . . . . ?
C5C C6C C7C O1C -168.4(3) . . . . ?
O2C C7C O1C Co1 155.7(3) . . . . ?
C6C C7C O1C Co1 -25.8(3) . . . . ?
O1A Co1 O1C C7C -109.8(5) . . . . ?
OWA Co1 O1C C7C -154.1(2) . . . . ?
OWC Co1 O1C C7C -60.4(2) . . . . ?
N1C Co1 O1C C7C 23.3(2) . . . . ?
N1A Co1 O1C C7C 119.8(2) . . . . ?
C4C C2C C3C O4C 164.0(3) . . . . ?
C1C C2C C3C O4C -18.7(5) . . . . ?
C4C C2C C3C O3C -18.1(4) . . . . ?
C1C C2C C3C O3C 159.3(3) . . . . ?
N1C C1C C1D N1D -83.9(3) . . . . ?
C2C C1C C1D N1D 97.8(4) . . . . ?
N1C C1C C1D C2D 92.1(4) . . . . ?
C2C C1C C1D C2D -86.2(4) . . . . ?
C2D C1D N1D C6D -0.6(4) . . . . ?
C1C C1D N1D C6D 175.3(3) . . . . ?
C2D C1D N1D Co2 170.6(2) . . . . ?
C1C C1D N1D Co2 -13.4(4) . . . . ?
O1B Co2 N1D C1D -21.2(3) . . . . ?
O1D Co2 N1D C1D 171.6(3) . . . . ?
OWB Co2 N1D C1D 153.9(3) . . . . ?
OWD Co2 N1D C1D -102.2(3) . . . . ?
N1B Co2 N1D C1D 58.3(3) . . . . ?
O1B Co2 N1D C6D 150.47(19) . . . . ?
O1D Co2 N1D C6D -16.7(2) . . . . ?
OWB Co2 N1D C6D -34.4(4) . . . . ?
OWD Co2 N1D C6D 69.5(2) . . . . ?
N1B Co2 N1D C6D -130.0(2) . . . . ?
C1D N1D C6D C5D 3.7(4) . . . . ?
Co2 N1D C6D C5D -169.3(2) . . . . ?
C1D N1D C6D C7D -173.7(3) . . . . ?
Co2 N1D C6D C7D 13.3(3) . . . . ?
N1D C6D C5D C4D -3.9(5) . . . . ?
C7D C6D C5D C4D 173.4(3) . . . . ?
C6D C5D C4D C2D 1.0(4) . . . . ?
C5D C4D C2D C1D 1.7(5) . . . . ?
C5D C4D C2D C3D -177.0(3) . . . . ?
N1D C1D C2D C4D -2.0(5) . . . . ?
C1C C1D C2D C4D -177.7(3) . . . . ?
N1D C1D C2D C3D 176.8(3) . . . . ?
C1C C1D C2D C3D 1.1(4) . . . . ?
N1D C6D C7D O2D 177.6(3) . . . . ?
C5D C6D C7D O2D 0.2(4) . . . . ?
N1D C6D C7D O1D 1.8(4) . . . . ?
C5D C6D C7D O1D -175.7(3) . . . . ?
O2D C7D O1D Co2 166.9(3) . . . . ?
C6D C7D O1D Co2 -17.6(3) . . . . ?
O1B Co2 O1D C7D -84.1(5) . . . . ?
OWB Co2 O1D C7D -167.3(2) . . . . ?
OWD Co2 O1D C7D -72.4(2) . . . . ?
N1D Co2 O1D C7D 19.1(2) . . . . ?
N1B Co2 O1D C7D 113.4(2) . . . . ?
C4D C2D C3D O4D -156.8(3) . . . . ?
C1D C2D C3D O4D 24.4(5) . . . . ?
C4D C2D C3D O3D 22.2(4) . . . . ?
C1D C2D C3D O3D -156.5(3) . . . . ?
